data_7245533
loop_
_publ_author_name
'Stoesser, Julian'
'Engelage, Elric'
'Huber, Stefan'

_publ_section_title
;
 Co-crystallization studies of the syn- and anti-atropisomers of
 triphenyl-based perfluorinated halogen bond donors with halides
;
_journal_name_full CrystEngComm
_journal_paper_doi 10.1039/D2CE00973K
_journal_year 2022
_chemical_formula_moiety '2(C18 F12 I2), C9 H18 N3, Cl'
_chemical_formula_sum 'C45 H18 Cl F24 I4 N3'
_chemical_formula_weight 1599.67
_space_group_crystal_system monoclinic
_space_group_IT_number 9
_space_group_name_Hall 'I -2ya'
_space_group_name_H-M_alt 'I 1 a 1'
_atom_sites_solution_hydrogens geom
_audit_creation_method SHELXL-2018/3
_audit_update_record
;
2022-08-27 deposited with the CCDC.	2022-09-16 downloaded from the CCDC.
;
_cell_angle_alpha 90
_cell_angle_beta 91.1507(4)
_cell_angle_gamma 90
_cell_formula_units_Z 4
_cell_length_a 25.56024(12)
_cell_length_b 8.05461(4)
_cell_length_c 24.62605(10)
_cell_measurement_reflns_used 7403
_cell_measurement_temperature 170(2)
_cell_measurement_theta_max 66.5
_cell_measurement_theta_min 3.5
_cell_volume 5068.93(4)
_computing_cell_refinement 'CrysAlisPro 1.171.40.29a (Rigaku OD, 2018)'
_computing_data_collection 'CrysAlisPro 1.171.40.29a (Rigaku OD, 2018)'
_computing_data_reduction 'CrysAlisPro 1.171.40.29a (Rigaku OD, 2018)'
_computing_molecular_graphics
;
 Diamond 4 - Crystal and Molecular Structure Visualization
  Crystal Impact - Dr. H. Putz & Dr. K. Brandenburg GbR, 
  Kreuzherrenstr. 102, 53227 Bonn, Germany
  http://www.crystalimpact.com/diamond
 Mercury CSD 2.0 - New Features for the Visualization 
 and Investigation of Crystal Structures
  C. F. Macrae, I. J. Bruno, J. A. Chisholm, P. R. Edgington, P. McCabe,
  E. Pidcock, 
  L. Rodriguez-Monge, R. Taylor, J. van de Streek and P. A. Wood, 
  J. Appl. Cryst., 41, 466-470, 2008
;
_computing_publication_material 'WinGX L. J. Farrugia, J. Appl. Crystallogr., 1999, 32, 837-838.'
_computing_structure_refinement 'SHELXL-2018/3 (Sheldrick, 2018)'
_computing_structure_solution
;
 shelXT  G. M. Sheldrick, Acta Crystallogr., Sect. A: Found. Crystallogr.,
 2008, 64, 112-122.
 shelXle C. B. Huebschle, G. M. Sheldrick and B. Dittrich J. Appl. Cryst.
  (2011). 44, 1281-1284
;
_diffrn_ambient_environment N~2~
_diffrn_ambient_temperature 170.00(10)
_diffrn_detector 'CCD plate'
_diffrn_detector_area_resol_mean 10.0000
_diffrn_detector_type HyPix
_diffrn_measured_fraction_theta_full 1.000
_diffrn_measured_fraction_theta_max 1.000
_diffrn_measurement_details
;
List of Runs (angles in degrees, time in seconds):

  # Type    Start    End  Width  t~exp~   \w     \q     \k     \f   Frames
#--------------------------------------------------------------------------
  1  \w    -46.00 -21.00   0.50    0.06    --  -47.45 118.00-107.00   50
  2  \w    -83.00 -31.00   0.50    0.06    --  -47.45 158.00  46.00  104
  3  \w     73.00 119.00   0.50    0.06    --   47.45 158.00  46.00   92
  4  \w     64.00  89.00   0.50    0.06    --   47.45-158.00  12.00   50
  5  \w     37.00  62.00   0.50    0.06    --   47.45-118.00 166.00   50
  6  \w    -81.00 -46.00   0.50    0.23    --  -86.25 118.00-107.00   70
  7  \w    -93.00 -68.00   0.50    0.23    --  -86.25 158.00  46.00   50
  8  \w     63.00  88.00   0.50    0.23    --  106.49-158.00  12.00   50
  9  \w     47.00  72.00   0.50    0.23    --  106.49-118.00 166.00   50
 10  \w    127.00 172.00   0.50    0.23    --  106.49 118.00-107.00   90
 11  \w     95.00 134.00   0.50    0.23    --  106.49-158.00  12.00   78
 12  \w   -118.00 -83.00   0.50    0.06    --  -47.45-125.00 -90.00   70
 13  \w   -115.00 -85.00   0.50    0.06    --  -47.45-125.00  30.00   60
 14  \w   -100.00 -74.00   0.50    0.06    --  -47.45-125.00  60.00   52
 15  \w    -22.00  27.00   0.50    0.06    --  -47.45  19.00 -90.00   98
 16  \w   -118.00 -73.00   0.50    0.06    --  -47.45-125.00-180.00   90
 17  \w    -43.00 -15.00   0.50    0.23    --  -86.25  45.00 120.00   56
 18  \w    -46.00 -13.00   0.50    0.23    --  -86.25  61.00  30.00   66
 19  \w    -40.00 -15.00   0.50    0.23    --  -86.25  45.00-120.00   50
 20  \w    -48.00 -17.00   0.50    0.23    --  -86.25  45.00-150.00   62
 21  \w   -121.00 -96.00   0.50    0.23    --  -86.25-158.00  12.00   50
 22  \w     41.00  68.00   0.50    0.23    --  106.49 -61.00 -30.00   54
 23  \w     35.00  73.00   0.50    0.23    --  106.49 -61.00   0.00   76
 24  \w     39.00  64.00   0.50    0.23    --  106.49-125.00 120.00   50
 25  \w     69.00 111.00   0.50    0.23    --  106.49-125.00 120.00   84
 26  \w     40.00  70.00   0.50    0.23    --  106.49 -61.00-150.00   60
 27  \w     38.00  74.00   0.50    0.23    --  106.49 -61.00 -60.00   72
 28  \w     66.00 104.00   0.50    0.23    --  106.49 -77.00 120.00   76
 29  \w     40.00  73.00   0.50    0.23    --  106.49 -61.00  30.00   66
 30  \w     49.00  74.00   0.50    0.23    --  106.49 -61.00  60.00   50
 31  \w    101.00 173.00   0.50    0.23    --  106.49  15.00 -60.00  144
 32  \w     97.00 176.00   0.50    0.23    --  106.49  30.00-180.00  158
 33  \w     46.00  71.00   0.50    0.23    --  106.49 -61.00 150.00   50
 34  \w    124.00 159.00   0.50    0.23    --  106.49  83.00 175.00   70
 35  \w     -9.00  17.00   0.50    0.06    --  -47.45  57.00-180.00   52
 36  \w    -23.00  22.00   0.50    0.06    --  -47.45  19.00-120.00   90
 37  \w    -61.00 -13.00   0.50    0.06    --  -47.45  57.00-180.00   96
 38  \w     -3.00  22.00   0.50    0.06    --  -47.45  19.00 -30.00   50
 39  \w    -22.00  28.00   0.50    0.06    --   47.45 -19.00  30.00  100
 40  \w     45.00  96.00   0.50    0.06    --   47.45  38.00 -90.00  102
 41  \w    -68.00 -43.00   0.50    0.23    --  -86.25  61.00 150.00   50
 42  \w   -138.00 -73.00   0.50    0.23    --  -86.25 -45.00 -30.00  130
 43  \w     95.00 177.00   0.50    0.23    --  106.49  61.00 -60.00  164
 44  \w    153.00 178.00   0.50    0.23    --  106.49  45.00  90.00   50
 45  \w     92.00 148.00   0.50    0.23    --  106.49  61.00 120.00  112
 46  \w     94.00 122.00   0.50    0.23    --  106.49  30.00-120.00   56
 47  \w    131.00 175.00   0.50    0.23    --  106.49  30.00-120.00   88
 48  \w    107.00 141.00   0.50    0.23    --  106.49  45.00-120.00   68
 49  \w    103.00 129.00   0.50    0.23    --  106.49  45.00  90.00   52
 50  \w     95.00 121.00   0.50    0.23    --  106.49  45.00 150.00   52
 51  \w     35.00  65.00   0.50    0.23    --  106.49 -94.00 -30.00   60
 52  \w    138.00 164.00   0.50    0.23    --  106.49  15.00 -30.00   52
 53  \w     99.00 126.00   0.50    0.23    --  106.49  15.00 -30.00   54
 54  \w    126.00 163.00   0.50    0.23    --  106.49  45.00 150.00   74
 55  \w     37.00 100.00   0.50    0.23    --  106.49 -77.00   0.00  126
 56  \w     94.00 120.00   0.50    0.23    --  106.49  45.00 120.00   52
 57  \w     34.00  59.00   0.50    0.23    --  106.49 -61.00  90.00   50
 58  \w     46.00  72.00   0.50    0.23    --  106.49 -61.00 120.00   52
 59  \w     45.00  71.00   0.50    0.23    --  106.49 -77.00  60.00   52
 60  \w     74.00 128.00   0.50    0.23    --  106.49 -83.00  54.00  108
;
_diffrn_measurement_device 'four-circle diffractometer'
_diffrn_measurement_device_type 'XtaLAB Synergy, Dualflex, HyPix'
_diffrn_measurement_method '\w scans'
_diffrn_orient_matrix_type 'CrysAlisPro convention (1999,Acta A55,543-557)'
_diffrn_orient_matrix_UB_11 0.0520655000
_diffrn_orient_matrix_UB_12 0.0711694000
_diffrn_orient_matrix_UB_13 0.0223677000
_diffrn_orient_matrix_UB_21 0.0293103000
_diffrn_orient_matrix_UB_22 -0.1517175000
_diffrn_orient_matrix_UB_23 -0.0223254000
_diffrn_orient_matrix_UB_31 0.0080482000
_diffrn_orient_matrix_UB_32 0.0921554000
_diffrn_orient_matrix_UB_33 -0.0540044000
_diffrn_radiation_monochromator mirror
_diffrn_radiation_probe x-ray
_diffrn_radiation_type 'Cu K\a'
_diffrn_radiation_wavelength 1.54184
_diffrn_reflns_av_R_equivalents 0.0424
_diffrn_reflns_av_unetI/netI 0.0302
_diffrn_reflns_Laue_measured_fraction_full 1.000
_diffrn_reflns_Laue_measured_fraction_max 1.000
_diffrn_reflns_limit_h_max 30
_diffrn_reflns_limit_h_min -29
_diffrn_reflns_limit_k_max 9
_diffrn_reflns_limit_k_min -9
_diffrn_reflns_limit_l_max 28
_diffrn_reflns_limit_l_min -29
_diffrn_reflns_number 34691
_diffrn_reflns_point_group_measured_fraction_full 0.828
_diffrn_reflns_point_group_measured_fraction_max 0.828
_diffrn_reflns_theta_full 66.499
_diffrn_reflns_theta_max 66.499
_diffrn_reflns_theta_min 3.459
_diffrn_source 'micro-focus sealed X-ray tube'
_diffrn_source_type 'PhotonJet (Cu) X-ray Source'
_exptl_absorpt_coefficient_mu 20.957
_exptl_absorpt_correction_T_max 0.390
_exptl_absorpt_correction_T_min 0.012
_exptl_absorpt_correction_type gaussian
_exptl_absorpt_process_details
;
CrysAlisPro 1.171.40.29a (Rigaku Oxford Diffraction, 2018)
Numerical absorption correction based on gaussian integration over
			a multifaceted crystal model
Empirical absorption correction using spherical harmonics,
 implemented in SCALE3 ABSPACK scaling algorithm.
;
_exptl_crystal_colour 'clear colourless'
_exptl_crystal_density_diffrn 2.096
_exptl_crystal_description block
_exptl_crystal_F_000 3016
_exptl_crystal_size_max 0.336
_exptl_crystal_size_mid 0.154
_exptl_crystal_size_min 0.118
_refine_diff_density_max 1.233
_refine_diff_density_min -0.903
_refine_diff_density_rms 0.094
_refine_ls_abs_structure_details
;
 Refined as an inversion twin.
;
_refine_ls_abs_structure_Flack 0.003(6)
_refine_ls_extinction_coef 0.00030(2)
_refine_ls_extinction_expression Fc^*^=kFc[1+0.001xFc^2^\l^3^/sin(2\q)]^-1/4^
_refine_ls_extinction_method 'SHELXL-2018/3 (Sheldrick 2018)'
_refine_ls_goodness_of_fit_ref 1.034
_refine_ls_hydrogen_treatment constr
_refine_ls_matrix_type full
_refine_ls_number_parameters 702
_refine_ls_number_reflns 7403
_refine_ls_number_restraints 2
_refine_ls_restrained_S_all 1.034
_refine_ls_R_factor_all 0.0324
_refine_ls_R_factor_gt 0.0323
_refine_ls_shift/su_max 0.001
_refine_ls_shift/su_mean 0.000
_refine_ls_structure_factor_coef Fsqd
_refine_ls_weighting_details 'w=1/[\s^2^(Fo^2^)+(0.0689P)^2^] where P=(Fo^2^+2Fc^2^)/3'
_refine_ls_weighting_scheme calc
_refine_ls_wR_factor_gt 0.0798
_refine_ls_wR_factor_ref 0.0798
_reflns_Friedel_coverage 0.656
_reflns_Friedel_fraction_full 0.656
_reflns_Friedel_fraction_max 0.656
_reflns_number_gt 7357
_reflns_number_total 7403
_reflns_threshold_expression 'I > 2\s(I)'
_cod_data_source_file d2ce00973k2.cif
_cod_data_source_block anti-m-1-TDACl
_cod_original_sg_symbol_H-M 'I a'
_cod_database_code 7245533
_shelx_shelxl_version_number 2018/3
_shelx_space_group_comment
;
The symmetry employed for this shelxl refinement is uniquely defined
by the following loop, which should always be used as a source of
symmetry information in preference to the above space-group names.
They are only intended as comments.
;
_oxdiff_exptl_absorpt_empirical_full_min 0.814
_oxdiff_exptl_absorpt_empirical_full_max 1.318
_oxdiff_exptl_absorpt_empirical_details
;
Empirical correction (ABSPACK) includes:
- Absorption correction using spherical harmonics
- Frame scaling
- Detector area scaling
;

loop_
_space_group_symop_operation_xyz
'x, y, z'
'x+1/2, -y, z'
'x+1/2, y+1/2, z+1/2'
'x+1, -y+1/2, z+1/2'

loop_
_atom_site_label
_atom_site_type_symbol
_atom_site_fract_x
_atom_site_fract_y
_atom_site_fract_z
_atom_site_U_iso_or_equiv
_atom_site_adp_type
_atom_site_occupancy
_atom_site_site_symmetry_order
_atom_site_calc_flag
_atom_site_refinement_flags_posn
_atom_site_refinement_flags_adp
_atom_site_refinement_flags_occupancy
_atom_site_disorder_assembly
_atom_site_disorder_group
I1 I 0.73278(2) 0.05400(5) 0.48321(2) 0.03569(13) Uani 1 1 d . . . . .
Cl1 Cl 0.33087(7) 0.1010(2) 0.42129(7) 0.0407(4) Uani 1 1 d . . . . .
F1 F 0.7402(2) 0.3011(6) 0.5820(2) 0.0502(11) Uani 1 1 d . . . . .
N1 N 0.3901(3) 0.5587(10) 0.4432(4) 0.0528(18) Uani 1 1 d . . . . .
C1 C 0.3005(3) 0.6146(9) 0.3943(4) 0.0420(17) Uani 1 1 d . . . . .
I2 I 0.43586(2) 0.11135(6) 0.35604(2) 0.03637(13) Uani 1 1 d . . . . .
F2 F 0.6716(3) 0.5139(7) 0.6243(2) 0.0599(15) Uani 1 1 d . . . . .
N2 N 0.2858(3) 0.6835(9) 0.3469(3) 0.0479(16) Uani 1 1 d . . . . .
C2 C 0.3397(3) 0.5650(9) 0.4295(4) 0.0419(17) Uani 1 1 d . . . . .
I3 I 0.39094(2) 0.50431(6) 0.03083(2) 0.03768(14) Uani 1 1 d . . . . .
F3 F 0.5690(3) 0.5011(8) 0.5942(3) 0.0691(16) Uani 1 1 d . . . . .
N3 N 0.2546(3) 0.4663(9) 0.4737(3) 0.0455(15) Uani 1 1 d . . . . .
C3 C 0.2891(3) 0.5291(10) 0.4400(4) 0.0427(17) Uani 1 1 d . . . . .
C4 C 0.4076(4) 0.4714(13) 0.4913(5) 0.062(3) Uani 1 1 d . . . . .
H4A H 0.387651 0.368095 0.494825 0.092 Uiso 1 1 calc R U . . .
H4B H 0.402043 0.541194 0.523314 0.092 Uiso 1 1 calc R U . . .
H4C H 0.444887 0.445477 0.488623 0.092 Uiso 1 1 calc R U . . .
I4 I 0.25932(2) 0.22257(5) 0.32236(2) 0.03317(13) Uani 1 1 d . . . . .
F4 F 0.5359(2) 0.2753(9) 0.5200(3) 0.0635(15) Uani 1 1 d . . . . .
F5 F 0.5948(2) 0.2707(5) 0.4045(2) 0.0458(11) Uani 1 1 d . . . . .
C5 C 0.4303(4) 0.6347(16) 0.4104(6) 0.069(3) Uani 1 1 d . . . . .
H5A H 0.452398 0.547812 0.394990 0.103 Uiso 1 1 calc R U . . .
H5B H 0.451910 0.708555 0.433173 0.103 Uiso 1 1 calc R U . . .
H5C H 0.413761 0.698838 0.380940 0.103 Uiso 1 1 calc R U . . .
F6 F 0.6063(2) -0.1725(7) 0.5276(2) 0.0492(11) Uani 1 1 d . . . . .
C6 C 0.3242(4) 0.7687(11) 0.3143(4) 0.055(2) Uani 1 1 d . . . . .
H6A H 0.359482 0.734065 0.325805 0.082 Uiso 1 1 calc R U . . .
H6B H 0.320661 0.888921 0.319099 0.082 Uiso 1 1 calc R U . . .
H6C H 0.318454 0.740529 0.275900 0.082 Uiso 1 1 calc R U . . .
F7 F 0.5638(2) -0.3778(6) 0.4531(2) 0.0535(12) Uani 1 1 d . . . . .
C7 C 0.2309(5) 0.7126(12) 0.3349(5) 0.062(3) Uani 1 1 d . . . . .
H7A H 0.225169 0.715563 0.295434 0.092 Uiso 1 1 calc R U . . .
H7B H 0.220406 0.818906 0.350617 0.092 Uiso 1 1 calc R U . . .
H7C H 0.210085 0.622938 0.350439 0.092 Uiso 1 1 calc R U . . .
F8 F 0.53476(19) -0.2596(6) 0.3543(2) 0.0434(10) Uani 1 1 d . . . . .
C8 C 0.2002(3) 0.4366(11) 0.4550(4) 0.0458(18) Uani 1 1 d . . . . .
H8A H 0.185998 0.538202 0.438496 0.069 Uiso 1 1 calc R U . . .
H8B H 0.178894 0.405080 0.486024 0.069 Uiso 1 1 calc R U . . .
H8C H 0.199541 0.346975 0.428120 0.069 Uiso 1 1 calc R U . . .
F9 F 0.64044(19) 0.0525(8) 0.3005(2) 0.0541(12) Uani 1 1 d . . . . .
C9 C 0.2737(4) 0.3816(11) 0.5233(4) 0.0474(18) Uani 1 1 d . . . . .
H9A H 0.296752 0.289824 0.513322 0.071 Uiso 1 1 calc R U . . .
H9B H 0.243876 0.338086 0.543252 0.071 Uiso 1 1 calc R U . . .
H9C H 0.293132 0.460632 0.546228 0.071 Uiso 1 1 calc R U . . .
F10 F 0.6235(2) 0.1865(9) 0.2018(2) 0.0612(14) Uani 1 1 d . . . . .
C10 C 0.6744(3) 0.1817(9) 0.5250(3) 0.0351(14) Uani 1 1 d . . . . .
C12 C 0.6551(4) 0.4010(10) 0.5878(3) 0.0458(18) Uani 1 1 d . . . . .
F12 F 0.4446(2) 0.2186(7) 0.2349(2) 0.0518(12) Uani 1 1 d . . . . .
C11 C 0.6905(3) 0.2919(9) 0.5652(3) 0.0394(16) Uani 1 1 d . . . . .
F11 F 0.5248(2) 0.2650(8) 0.1681(2) 0.0590(14) Uani 1 1 d . . . . .
F14 F 0.5144(3) 0.8547(8) 0.1686(2) 0.0660(16) Uani 1 1 d . . . . .
C14 C 0.5870(3) 0.2810(11) 0.5346(4) 0.0450(18) Uani 1 1 d . . . . .
C13 C 0.6037(4) 0.3942(11) 0.5725(4) 0.0481(19) Uani 1 1 d . . . . .
F13 F 0.4828(2) 0.7468(8) 0.0699(2) 0.0565(13) Uani 1 1 d . . . . .
F15 F 0.4677(2) 0.7414(7) 0.2590(2) 0.0548(13) Uani 1 1 d . . . . .
C15 C 0.6216(3) 0.1729(9) 0.5105(3) 0.0352(14) Uani 1 1 d . . . . .
F16 F 0.39312(19) 0.5089(6) 0.25113(19) 0.0425(10) Uani 1 1 d . . . . .
C16 C 0.6004(3) 0.0564(10) 0.4683(3) 0.0362(15) Uani 1 1 d . . . . .
C17 C 0.5928(3) -0.1112(10) 0.4789(3) 0.0379(16) Uani 1 1 d . . . . .
F17 F 0.29342(17) 0.5511(5) 0.1860(2) 0.0407(10) Uani 1 1 d . . . . .
F18 F 0.41765(17) 0.1677(6) 0.1250(2) 0.0421(10) Uani 1 1 d . . . . .
C18 C 0.5704(3) -0.2172(10) 0.4410(4) 0.0396(17) Uani 1 1 d . . . . .
C19 C 0.5562(3) -0.1563(9) 0.3905(3) 0.0352(14) Uani 1 1 d . . . . .
F19 F 0.3524(2) -0.0821(6) 0.1469(3) 0.0509(12) Uani 1 1 d . . . . .
C21 C 0.5861(3) 0.1081(9) 0.4164(3) 0.0350(15) Uani 1 1 d . . . . .
F21 F 0.19421(19) 0.3753(7) 0.11629(19) 0.0461(11) Uani 1 1 d . . . . .
C22 C 0.5513(3) 0.0753(9) 0.3219(3) 0.0337(14) Uani 1 1 d . . . . .
F22 F 0.0965(2) 0.4517(8) 0.1462(2) 0.0583(14) Uani 1 1 d . . . . .
C23 C 0.5916(3) 0.0953(11) 0.2853(3) 0.0401(16) Uani 1 1 d . . . . .
F23 F 0.07016(19) 0.4329(8) 0.2522(2) 0.0582(14) Uani 1 1 d . . . . .
C24 C 0.5834(3) 0.1608(11) 0.2339(3) 0.0438(16) Uani 1 1 d . . . . .
F24 F 0.14102(18) 0.3353(7) 0.3277(2) 0.0488(11) Uani 1 1 d . . . . .
C25 C 0.5333(3) 0.2027(10) 0.2173(3) 0.0416(17) Uani 1 1 d . . . . .
C26 C 0.4923(3) 0.1797(9) 0.2529(3) 0.0361(14) Uani 1 1 d . . . . .
C27 C 0.5003(3) 0.1206(9) 0.3051(3) 0.0323(14) Uani 1 1 d . . . . .
C28 C 0.4198(3) 0.5677(9) 0.1083(3) 0.0345(14) Uani 1 1 d . . . . .
C29 C 0.4598(3) 0.6845(11) 0.1135(3) 0.0426(16) Uani 1 1 d . . . . .
C30 C 0.4760(3) 0.7410(11) 0.1644(4) 0.0444(18) Uani 1 1 d . . . . .
C31 C 0.4529(3) 0.6846(11) 0.2097(3) 0.0414(17) Uani 1 1 d . . . . .
C32 C 0.4142(3) 0.5652(9) 0.2051(3) 0.0350(14) Uani 1 1 d . . . . .
C33 C 0.3978(3) 0.5045(8) 0.1550(3) 0.0326(14) Uani 1 1 d . . . . .
C34 C 0.3580(3) 0.3694(9) 0.1562(3) 0.0328(14) Uani 1 1 d . . . . .
C35 C 0.3711(3) 0.2051(10) 0.1453(3) 0.0341(14) Uani 1 1 d . . . . .
C36 C 0.3375(3) 0.0748(9) 0.1566(3) 0.0362(15) Uani 1 1 d . . . . .
C37 C 0.2894(3) 0.1068(9) 0.1783(3) 0.0326(14) Uani 1 1 d . . . . .
C38 C 0.2724(3) 0.2695(8) 0.1872(3) 0.0310(13) Uani 1 1 d . . . . .
C39 C 0.3084(3) 0.3950(8) 0.1759(3) 0.0308(13) Uani 1 1 d . . . . .
C40 C 0.2194(3) 0.3079(8) 0.2066(3) 0.0319(13) Uani 1 1 d . . . . .
C41 C 0.1824(3) 0.3613(10) 0.1679(3) 0.0381(15) Uani 1 1 d . . . . .
C42 C 0.1321(3) 0.4014(11) 0.1836(4) 0.0417(17) Uani 1 1 d . . . . .
C43 C 0.1183(3) 0.3908(10) 0.2374(4) 0.0417(17) Uani 1 1 d . . . . .
C44 C 0.1554(3) 0.3413(10) 0.2757(3) 0.0384(15) Uani 1 1 d . . . . .
C45 C 0.2056(3) 0.2989(8) 0.2613(3) 0.0315(13) Uani 1 1 d . . . . .
C20 C 0.5640(3) 0.0098(9) 0.3770(3) 0.0327(14) Uani 1 1 d . . . . .
F20 F 0.25868(19) -0.0191(6) 0.1909(2) 0.0439(10) Uani 1 1 d . . . . .

loop_
_atom_site_aniso_label
_atom_site_aniso_U_11
_atom_site_aniso_U_22
_atom_site_aniso_U_33
_atom_site_aniso_U_23
_atom_site_aniso_U_13
_atom_site_aniso_U_12
I1 0.0359(2) 0.0349(2) 0.0362(2) 0.00002(17) -0.00114(16) 0.00188(17)
Cl1 0.0367(8) 0.0554(10) 0.0297(8) 0.0043(7) -0.0017(6) 0.0025(7)
F1 0.053(3) 0.051(3) 0.046(3) -0.004(2) -0.013(2) -0.010(2)
N1 0.040(4) 0.053(4) 0.065(5) 0.016(4) -0.006(3) -0.007(3)
C1 0.044(4) 0.033(4) 0.049(5) -0.004(3) -0.006(3) 0.001(3)
I2 0.0321(2) 0.0419(2) 0.0351(2) 0.00182(17) 0.00067(16) 0.00187(17)
F2 0.086(4) 0.053(3) 0.040(3) -0.019(2) -0.005(3) -0.011(3)
N2 0.056(4) 0.038(3) 0.049(4) 0.003(3) -0.007(3) -0.001(3)
C2 0.046(4) 0.028(3) 0.051(5) 0.003(3) -0.004(3) -0.002(3)
I3 0.0419(2) 0.0423(3) 0.0287(2) -0.00054(17) -0.00337(16) -0.00616(17)
F3 0.077(4) 0.066(4) 0.065(4) -0.022(3) 0.015(3) 0.020(3)
N3 0.040(3) 0.048(4) 0.048(4) 0.001(3) 0.000(3) -0.003(3)
C3 0.044(4) 0.036(4) 0.047(5) -0.003(3) -0.006(3) 0.003(3)
C4 0.052(5) 0.049(5) 0.083(7) 0.017(5) -0.018(5) -0.005(4)
I4 0.0336(2) 0.0367(2) 0.0290(2) 0.00053(16) -0.00392(15) 0.00102(16)
F4 0.042(3) 0.083(4) 0.065(4) -0.019(3) -0.003(2) 0.018(2)
F5 0.063(3) 0.034(2) 0.040(2) 0.0006(18) -0.012(2) -0.0051(19)
C5 0.052(5) 0.069(6) 0.086(8) 0.026(6) -0.002(5) -0.014(5)
F6 0.061(3) 0.051(3) 0.035(2) 0.008(2) -0.014(2) -0.003(2)
C6 0.075(6) 0.040(4) 0.049(5) 0.004(4) 0.008(4) 0.009(4)
F7 0.062(3) 0.042(3) 0.055(3) 0.010(2) -0.012(2) -0.012(2)
C7 0.070(6) 0.047(5) 0.066(6) 0.003(4) -0.028(5) 0.002(4)
F8 0.045(2) 0.043(2) 0.042(2) -0.0057(19) -0.0074(18) -0.0086(18)
C8 0.038(4) 0.047(5) 0.053(5) -0.010(4) 0.001(3) -0.002(3)
F9 0.034(2) 0.080(4) 0.048(3) 0.004(3) -0.002(2) 0.002(2)
C9 0.053(5) 0.045(4) 0.045(5) 0.004(3) 0.004(4) -0.001(3)
F10 0.049(3) 0.093(4) 0.042(3) 0.007(3) 0.013(2) -0.015(3)
C10 0.044(4) 0.036(3) 0.026(3) 0.000(3) 0.002(3) 0.005(3)
C12 0.069(6) 0.037(4) 0.031(4) -0.006(3) 0.001(4) -0.003(4)
F12 0.044(2) 0.071(3) 0.040(3) 0.011(2) -0.009(2) 0.008(2)
C11 0.051(4) 0.038(4) 0.029(4) 0.005(3) -0.004(3) -0.003(3)
F11 0.068(3) 0.075(4) 0.033(3) 0.016(2) -0.002(2) -0.010(3)
F14 0.068(3) 0.071(4) 0.059(3) -0.011(3) -0.002(3) -0.042(3)
C14 0.040(4) 0.056(5) 0.040(4) -0.005(3) 0.000(3) 0.009(3)
C13 0.060(5) 0.044(4) 0.040(4) -0.005(3) 0.006(4) 0.011(4)
F13 0.058(3) 0.066(3) 0.045(3) 0.004(2) 0.003(2) -0.025(2)
F15 0.059(3) 0.062(3) 0.043(3) -0.019(2) -0.009(2) -0.015(2)
C15 0.042(4) 0.035(3) 0.028(3) -0.001(3) -0.004(3) 0.005(3)
F16 0.049(2) 0.048(2) 0.030(2) -0.0052(17) 0.0024(19) -0.0054(18)
C16 0.031(3) 0.045(4) 0.033(4) -0.001(3) -0.002(3) 0.003(3)
C17 0.034(4) 0.042(4) 0.037(4) 0.005(3) -0.007(3) 0.004(3)
F17 0.039(2) 0.030(2) 0.053(3) -0.0038(18) 0.0059(19) 0.0005(16)
F18 0.035(2) 0.045(2) 0.047(3) -0.0071(19) 0.0022(18) 0.0039(18)
C18 0.040(4) 0.036(4) 0.043(4) 0.003(3) -0.005(3) -0.005(3)
C19 0.030(3) 0.037(4) 0.039(4) -0.002(3) -0.006(3) -0.001(3)
F19 0.050(3) 0.030(2) 0.072(3) -0.008(2) 0.005(2) 0.0045(19)
C21 0.035(3) 0.036(4) 0.034(4) 0.002(3) -0.002(3) 0.002(3)
F21 0.048(3) 0.059(3) 0.031(2) 0.0072(19) -0.0038(19) 0.006(2)
C22 0.033(3) 0.037(3) 0.031(4) -0.003(3) -0.005(3) 0.000(3)
F22 0.042(3) 0.081(4) 0.052(3) 0.010(3) -0.013(2) 0.018(2)
C23 0.029(3) 0.050(4) 0.042(4) -0.007(3) -0.001(3) -0.004(3)
F23 0.031(2) 0.080(4) 0.063(3) 0.010(3) 0.002(2) 0.012(2)
C24 0.047(4) 0.048(4) 0.038(4) -0.006(3) 0.006(3) -0.010(3)
F24 0.039(2) 0.069(3) 0.038(2) 0.006(2) 0.0074(18) 0.005(2)
C25 0.049(4) 0.041(4) 0.034(4) 0.001(3) -0.004(3) -0.006(3)
C26 0.039(4) 0.039(4) 0.031(4) 0.001(3) -0.004(3) -0.003(3)
C27 0.030(3) 0.034(3) 0.033(4) -0.003(3) 0.003(3) -0.003(2)
C28 0.039(4) 0.035(3) 0.030(4) -0.004(3) -0.005(3) -0.003(3)
C29 0.043(4) 0.048(4) 0.038(4) -0.004(3) 0.006(3) -0.011(3)
C30 0.036(4) 0.041(4) 0.056(5) -0.006(3) -0.004(3) -0.012(3)
C31 0.039(4) 0.046(4) 0.039(4) -0.013(3) -0.009(3) 0.000(3)
C32 0.035(3) 0.034(3) 0.036(4) -0.005(3) 0.002(3) 0.003(3)
C33 0.031(3) 0.033(4) 0.033(4) 0.000(3) -0.002(3) -0.002(3)
C34 0.031(3) 0.034(3) 0.033(3) -0.001(3) -0.008(3) -0.002(3)
C35 0.031(3) 0.042(4) 0.030(3) -0.002(3) -0.001(3) 0.002(3)
C36 0.044(4) 0.028(3) 0.036(4) -0.005(3) -0.006(3) 0.007(3)
C37 0.035(3) 0.031(3) 0.032(4) 0.002(3) -0.004(3) -0.003(3)
C38 0.037(4) 0.028(3) 0.028(3) -0.001(2) -0.004(3) 0.000(2)
C39 0.031(3) 0.029(3) 0.032(3) -0.004(2) -0.003(3) 0.000(2)
C40 0.034(3) 0.028(3) 0.033(3) 0.001(3) -0.004(3) -0.001(3)
C41 0.039(4) 0.041(4) 0.034(4) 0.003(3) -0.004(3) 0.001(3)
C42 0.036(4) 0.048(4) 0.041(4) 0.006(3) -0.008(3) 0.004(3)
C43 0.029(3) 0.045(4) 0.051(5) 0.002(3) 0.000(3) 0.003(3)
C44 0.036(4) 0.045(4) 0.035(4) 0.002(3) -0.002(3) -0.002(3)
C45 0.032(3) 0.029(3) 0.034(3) 0.003(2) -0.007(3) 0.000(2)
C20 0.027(3) 0.037(4) 0.034(4) -0.002(3) 0.000(3) 0.002(3)
F20 0.046(2) 0.032(2) 0.054(3) -0.0001(18) -0.001(2) -0.0051(17)

loop_
_atom_type_symbol
_atom_type_description
_atom_type_scat_dispersion_real
_atom_type_scat_dispersion_imag
_atom_type_scat_source
C C 0.0181 0.0091 'International Tables Vol C Tables 4.2.6.8 and 6.1.1.4'
H H 0.0000 0.0000 'International Tables Vol C Tables 4.2.6.8 and 6.1.1.4'
N N 0.0311 0.0180 'International Tables Vol C Tables 4.2.6.8 and 6.1.1.4'
F F 0.0727 0.0534 'International Tables Vol C Tables 4.2.6.8 and 6.1.1.4'
Cl Cl 0.3639 0.7018 'International Tables Vol C Tables 4.2.6.8 and 6.1.1.4'
I I -0.3257 6.8362 'International Tables Vol C Tables 4.2.6.8 and 6.1.1.4'

loop_
_exptl_crystal_face_index_h
_exptl_crystal_face_index_k
_exptl_crystal_face_index_l
_exptl_crystal_face_perp_dist
-1 2 0 0.1343
1 -1 -2 0.1533
0 -1 2 0.1799
-1 0 -2 0.0732
1 0 2 0.0705
-1 0 0 0.0598
1 -2 14 0.1334
12 2 -9 0.1117
16 0 1 0.0538
-16 0 -4 0.0538
10 2 -11 0.1094
-12 -2 9 0.1326
16 0 -4 0.0554
14 -1 -9 0.0697
-12 0 12 0.0859
4 0 -16 0.0770
4 -1 -15 0.0799
-4 0 16 0.0797
-2 -5 -5 0.1689
1 -2 -15 0.0926
-2 0 16 0.0738
3 5 -3 0.1402
-8 -4 -4 0.1504
-12 -3 -4 0.1194
-15 0 -7 0.0569
-16 -1 -3 0.0612

loop_
_geom_angle_atom_site_label_1
_geom_angle_atom_site_label_2
_geom_angle_atom_site_label_3
_geom_angle
_geom_angle_site_symmetry_1
_geom_angle_site_symmetry_3
_geom_angle_publ_flag
C2 N1 C4 120.8(8) . . ?
C2 N1 C5 122.4(9) . . ?
C4 N1 C5 116.8(8) . . ?
N2 C1 C3 150.6(8) . . ?
N2 C1 C2 149.5(9) . . ?
C3 C1 C2 59.6(6) . . ?
C1 N2 C7 120.1(9) . . ?
C1 N2 C6 119.7(8) . . ?
C7 N2 C6 118.3(8) . . ?
N1 C2 C3 150.4(9) . . ?
N1 C2 C1 150.0(9) . . ?
C3 C2 C1 59.6(6) . . ?
C3 N3 C9 118.9(7) . . ?
C3 N3 C8 120.1(8) . . ?
C9 N3 C8 118.6(7) . . ?
N3 C3 C1 150.8(8) . . ?
N3 C3 C2 148.3(8) . . ?
C1 C3 C2 60.7(6) . . ?
N1 C4 H4A 109.5 . . ?
N1 C4 H4B 109.5 . . ?
H4A C4 H4B 109.5 . . ?
N1 C4 H4C 109.5 . . ?
H4A C4 H4C 109.5 . . ?
H4B C4 H4C 109.5 . . ?
N1 C5 H5A 109.5 . . ?
N1 C5 H5B 109.5 . . ?
H5A C5 H5B 109.5 . . ?
N1 C5 H5C 109.5 . . ?
H5A C5 H5C 109.5 . . ?
H5B C5 H5C 109.5 . . ?
N2 C6 H6A 109.5 . . ?
N2 C6 H6B 109.5 . . ?
H6A C6 H6B 109.5 . . ?
N2 C6 H6C 109.5 . . ?
H6A C6 H6C 109.5 . . ?
H6B C6 H6C 109.5 . . ?
N2 C7 H7A 109.5 . . ?
N2 C7 H7B 109.5 . . ?
H7A C7 H7B 109.5 . . ?
N2 C7 H7C 109.5 . . ?
H7A C7 H7C 109.5 . . ?
H7B C7 H7C 109.5 . . ?
N3 C8 H8A 109.5 . . ?
N3 C8 H8B 109.5 . . ?
H8A C8 H8B 109.5 . . ?
N3 C8 H8C 109.5 . . ?
H8A C8 H8C 109.5 . . ?
H8B C8 H8C 109.5 . . ?
N3 C9 H9A 109.5 . . ?
N3 C9 H9B 109.5 . . ?
H9A C9 H9B 109.5 . . ?
N3 C9 H9C 109.5 . . ?
H9A C9 H9C 109.5 . . ?
H9B C9 H9C 109.5 . . ?
C11 C10 C15 119.3(7) . . ?
C11 C10 I1 117.4(6) . . ?
C15 C10 I1 123.0(5) . . ?
F2 C12 C13 120.2(8) . . ?
F2 C12 C11 120.0(8) . . ?
C13 C12 C11 119.8(8) . . ?
F1 C11 C12 117.7(7) . . ?
F1 C11 C10 121.8(8) . . ?
C12 C11 C10 120.4(8) . . ?
F4 C14 C13 119.5(8) . . ?
F4 C14 C15 119.2(8) . . ?
C13 C14 C15 121.3(8) . . ?
F3 C13 C12 120.1(8) . . ?
F3 C13 C14 119.8(9) . . ?
C12 C13 C14 120.2(8) . . ?
C14 C15 C10 118.8(7) . . ?
C14 C15 C16 117.9(7) . . ?
C10 C15 C16 123.2(7) . . ?
C21 C16 C17 115.5(7) . . ?
C21 C16 C15 122.5(7) . . ?
C17 C16 C15 122.0(7) . . ?
F6 C17 C18 118.3(7) . . ?
F6 C17 C16 119.6(7) . . ?
C18 C17 C16 122.1(7) . . ?
F7 C18 C19 120.8(7) . . ?
F7 C18 C17 120.0(7) . . ?
C19 C18 C17 119.2(7) . . ?
F8 C19 C18 118.7(7) . . ?
F8 C19 C20 120.0(7) . . ?
C18 C19 C20 121.3(7) . . ?
F5 C21 C20 118.1(7) . . ?
F5 C21 C16 116.5(7) . . ?
C20 C21 C16 125.3(7) . . ?
C23 C22 C27 118.3(7) . . ?
C23 C22 C20 118.8(7) . . ?
C27 C22 C20 122.9(7) . . ?
F9 C23 C24 118.4(7) . . ?
F9 C23 C22 119.2(7) . . ?
C24 C23 C22 122.5(7) . . ?
F10 C24 C25 120.6(8) . . ?
F10 C24 C23 120.2(8) . . ?
C25 C24 C23 119.2(8) . . ?
F11 C25 C24 120.0(8) . . ?
F11 C25 C26 121.0(7) . . ?
C24 C25 C26 119.1(7) . . ?
F12 C26 C27 120.7(7) . . ?
F12 C26 C25 117.1(7) . . ?
C27 C26 C25 122.2(7) . . ?
C26 C27 C22 118.7(7) . . ?
C26 C27 I2 117.8(5) . . ?
C22 C27 I2 123.4(6) . . ?
C33 C28 C29 118.7(6) . . ?
C33 C28 I3 121.6(5) . . ?
C29 C28 I3 119.5(6) . . ?
F13 C29 C30 118.5(7) . . ?
F13 C29 C28 120.9(7) . . ?
C30 C29 C28 120.6(8) . . ?
F14 C30 C31 119.7(8) . . ?
F14 C30 C29 119.8(8) . . ?
C31 C30 C29 120.5(7) . . ?
F15 C31 C30 120.8(7) . . ?
F15 C31 C32 119.9(8) . . ?
C30 C31 C32 119.3(7) . . ?
F16 C32 C31 117.7(7) . . ?
F16 C32 C33 120.9(7) . . ?
C31 C32 C33 121.4(7) . . ?
C32 C33 C28 119.3(7) . . ?
C32 C33 C34 115.8(7) . . ?
C28 C33 C34 124.9(6) . . ?
C39 C34 C35 115.8(7) . . ?
C39 C34 C33 121.9(6) . . ?
C35 C34 C33 121.6(7) . . ?
F18 C35 C36 117.7(7) . . ?
F18 C35 C34 120.4(7) . . ?
C36 C35 C34 121.9(7) . . ?
F19 C36 C37 120.3(7) . . ?
F19 C36 C35 119.8(7) . . ?
C37 C36 C35 119.9(6) . . ?
F20 C37 C36 119.1(6) . . ?
F20 C37 C38 119.5(7) . . ?
C36 C37 C38 121.4(7) . . ?
C39 C38 C37 115.9(7) . . ?
C39 C38 C40 121.6(6) . . ?
C37 C38 C40 122.5(6) . . ?
F17 C39 C34 118.2(6) . . ?
F17 C39 C38 116.8(6) . . ?
C34 C39 C38 125.1(7) . . ?
C41 C40 C45 119.4(7) . . ?
C41 C40 C38 117.2(7) . . ?
C45 C40 C38 123.4(6) . . ?
F21 C41 C42 118.6(7) . . ?
F21 C41 C40 121.3(7) . . ?
C42 C41 C40 120.1(7) . . ?
F22 C42 C43 119.5(8) . . ?
F22 C42 C41 119.9(8) . . ?
C43 C42 C41 120.6(7) . . ?
F23 C43 C42 120.1(7) . . ?
F23 C43 C44 120.6(8) . . ?
C42 C43 C44 119.2(7) . . ?
F24 C44 C45 120.7(7) . . ?
F24 C44 C43 117.8(7) . . ?
C45 C44 C43 121.6(8) . . ?
C44 C45 C40 119.2(6) . . ?
C44 C45 I4 119.0(6) . . ?
C40 C45 I4 121.9(5) . . ?
C21 C20 C19 116.5(7) . . ?
C21 C20 C22 121.5(7) . . ?
C19 C20 C22 121.9(7) . . ?

loop_
_geom_bond_atom_site_label_1
_geom_bond_atom_site_label_2
_geom_bond_distance
_geom_bond_site_symmetry_2
_geom_bond_publ_flag
I1 C10 2.100(8) . ?
F1 C11 1.331(10) . ?
N1 C2 1.326(12) . ?
N1 C4 1.441(13) . ?
N1 C5 1.455(14) . ?
C1 N2 1.339(12) . ?
C1 C3 1.356(13) . ?
C1 C2 1.371(12) . ?
I2 C27 2.092(7) . ?
F2 C12 1.342(10) . ?
N2 C7 1.445(14) . ?
N2 C6 1.455(13) . ?
C2 C3 1.356(13) . ?
I3 C28 2.096(7) . ?
F3 C13 1.354(11) . ?
N3 C3 1.325(12) . ?
N3 C9 1.472(12) . ?
N3 C8 1.475(11) . ?
C4 H4A 0.9800 . ?
C4 H4B 0.9800 . ?
C4 H4C 0.9800 . ?
I4 C45 2.107(6) . ?
F4 C14 1.348(10) . ?
F5 C21 1.361(9) . ?
C5 H5A 0.9800 . ?
C5 H5B 0.9800 . ?
C5 H5C 0.9800 . ?
F6 C17 1.334(9) . ?
C6 H6A 0.9800 . ?
C6 H6B 0.9800 . ?
C6 H6C 0.9800 . ?
F7 C18 1.338(9) . ?
C7 H7A 0.9800 . ?
C7 H7B 0.9800 . ?
C7 H7C 0.9800 . ?
F8 C19 1.330(9) . ?
C8 H8A 0.9800 . ?
C8 H8B 0.9800 . ?
C8 H8C 0.9800 . ?
F9 C23 1.342(10) . ?
C9 H9A 0.9800 . ?
C9 H9B 0.9800 . ?
C9 H9C 0.9800 . ?
F10 C24 1.323(10) . ?
C10 C11 1.386(11) . ?
C10 C15 1.390(11) . ?
C12 C13 1.361(14) . ?
C12 C11 1.385(13) . ?
F12 C26 1.328(9) . ?
F11 C25 1.324(10) . ?
F14 C30 1.345(9) . ?
C14 C13 1.366(13) . ?
C14 C15 1.383(11) . ?
F13 C29 1.334(10) . ?
F15 C31 1.344(9) . ?
C15 C16 1.492(10) . ?
F16 C32 1.342(9) . ?
C16 C21 1.387(11) . ?
C16 C17 1.389(12) . ?
C17 C18 1.381(11) . ?
F17 C39 1.339(8) . ?
F18 C35 1.334(9) . ?
C18 C19 1.380(11) . ?
C19 C20 1.393(11) . ?
F19 C36 1.343(9) . ?
C21 C20 1.366(11) . ?
F21 C41 1.318(10) . ?
C22 C23 1.390(12) . ?
C22 C27 1.406(10) . ?
C22 C20 1.487(10) . ?
F22 C42 1.344(9) . ?
C23 C24 1.383(13) . ?
F23 C43 1.334(10) . ?
C24 C25 1.379(13) . ?
F24 C44 1.339(10) . ?
C25 C26 1.393(12) . ?
C26 C27 1.382(11) . ?
C28 C33 1.387(11) . ?
C28 C29 1.394(11) . ?
C29 C30 1.387(12) . ?
C30 C31 1.352(13) . ?
C31 C32 1.383(11) . ?
C32 C33 1.384(10) . ?
C33 C34 1.490(10) . ?
C34 C39 1.384(11) . ?
C34 C35 1.392(11) . ?
C35 C36 1.388(12) . ?
C36 C37 1.374(12) . ?
C37 F20 1.323(9) . ?
C37 C38 1.400(10) . ?
C38 C39 1.398(10) . ?
C38 C40 1.476(10) . ?
C40 C41 1.397(10) . ?
C40 C45 1.401(11) . ?
C41 C42 1.387(12) . ?
C42 C43 1.380(13) . ?
C43 C44 1.383(12) . ?
C44 C45 1.383(11) . ?

loop_
_exptl_oxdiff_crystal_face_indexfrac_h
_exptl_oxdiff_crystal_face_indexfrac_k
_exptl_oxdiff_crystal_face_indexfrac_l
_exptl_oxdiff_crystal_face_x
_exptl_oxdiff_crystal_face_y
_exptl_oxdiff_crystal_face_z
-0.9949 1.9986 -0.0068 0.0903 -0.3322 0.1765
0.9952 -0.9997 -1.9971 -0.0640 0.2254 0.0237
-0.0003 -0.9989 2.0039 -0.0263 0.1068 -0.2003
-1.0014 -0.0001 -1.9997 -0.0969 0.0153 0.0999
1.0014 0.0001 1.9997 0.0969 -0.0153 -0.0999
-0.9995 0.0002 0.0005 -0.0520 -0.0293 -0.0081
0.8455 -2.3300 14.2691 0.1974 0.0597 -0.9785
11.9198 2.3992 -8.5854 0.5993 0.1770 0.7807
16.4288 0.4493 1.4325 0.9194 0.3814 0.0963
-16.0173 -0.0083 -3.8546 -0.9208 -0.3822 0.0785
9.6470 2.3417 -11.0422 0.4219 0.1740 0.8898
-12.0119 -2.1140 9.1643 -0.5709 -0.2359 -0.7864
16.0910 -0.3611 -4.0422 0.7217 0.6167 0.3145
13.5165 -0.7844 -9.2120 0.4419 0.7208 0.5340
-11.6812 -0.1169 11.5686 -0.3577 -0.5829 -0.7295
3.8837 0.3898 -15.5671 -0.1183 0.4022 0.9079
4.4787 -1.4577 -14.8149 -0.2019 0.6832 0.7018
-4.0843 0.0792 15.5667 0.1412 -0.4793 -0.8662
-1.8221 -4.9538 -4.7655 -0.5540 0.8046 -0.2138
0.5224 -2.0023 -14.7638 -0.4455 0.6487 0.6170
-1.5561 0.0153 15.9412 0.2766 -0.4038 -0.8720
2.6187 5.0889 -2.7223 0.4376 -0.6345 0.6371
-8.2210 -4.3088 -4.2264 -0.8292 0.5071 -0.2350
-12.1659 -3.2320 -4.2883 -0.9594 0.2295 -0.1642
-14.5400 0.0751 -7.4119 -0.9175 -0.2721 0.2902
-15.9685 -0.6997 -3.4610 -0.9586 -0.2846 -0.0061
